data_2233960
loop_
_publ_author_name
'Shahverdizadeh, Gholam Hossein'
'Ng, Seik Weng'
'Tiekink, Edward R. T.'
'Mirtamizdoust, Babak'

_publ_section_title
;
 Bis{4-bromo-2-[(naphthalen-1-ylimino)methyl]phenolato-\k^2^<i>N</i>,<i>O</i>}copper(II)
;
_journal_coeditor_code PV2510
_journal_issue 3
_journal_name_full 'Acta Crystallographica Section E'
_journal_page_first m278
_journal_paper_doi 10.1107/S1600536812004989
_journal_volume 68
_journal_year 2012
_chemical_formula_iupac '[Cu (C17 H11 Br N O)2]'
_chemical_formula_moiety 'Cu (C17 H11 Br N O)2'
_chemical_formula_sum 'C34 H22 Br2 Cu N2 O2'
_chemical_formula_weight 713.90
_chemical_name_systematic
;
Bis{4-bromo-2-[(naphthalen-1-ylimino)methyl]phenolato-
\k^2^<i>N</i>,<i>O</i>}copper(II)
;
_space_group_IT_number 14
_symmetry_cell_setting monoclinic
_symmetry_space_group_name_Hall '-P 2ybc'
_symmetry_space_group_name_H-M 'P 1 21/c 1'
_atom_sites_solution_hydrogens geom
_atom_sites_solution_primary direct
_atom_sites_solution_secondary difmap
_audit_creation_method SHELXL-97
_cell_angle_alpha 90.00
_cell_angle_beta 114.047(5)
_cell_angle_gamma 90.00
_cell_formula_units_Z 2
_cell_length_a 11.4572(6)
_cell_length_b 9.5782(3)
_cell_length_c 13.8108(6)
_cell_measurement_reflns_used 6098
_cell_measurement_temperature 100(2)
_cell_measurement_theta_max 77.0002
_cell_measurement_theta_min 3.5015
_cell_volume 1384.05(12)
_computing_cell_refinement 'CrysAlis PRO (Agilent, 2010)'
_computing_data_collection 'CrysAlis PRO (Agilent, 2010)'
_computing_data_reduction 'CrysAlis PRO (Agilent, 2010)'
_computing_molecular_graphics
;
ORTEP-3 (Farrugia, 1997) and DIAMOND (Brandenburg, 2006)
;
_computing_publication_material 'publCIF (Westrip, 2010)'
_computing_structure_refinement 'SHELXL97 (Sheldrick, 2008)'
_computing_structure_solution 'SHELXS97 (Sheldrick, 2008)'
_diffrn_ambient_temperature 100(2)
_diffrn_detector_area_resol_mean 10.4041
_diffrn_measured_fraction_theta_full 0.983
_diffrn_measured_fraction_theta_max 0.983
_diffrn_measurement_device_type 'Agilent SuperNova Dual diffractometer with an Atlas detector'
_diffrn_measurement_method '\w scan'
_diffrn_radiation_monochromator Mirror
_diffrn_radiation_source 'SuperNova (Cu) X-ray Source'
_diffrn_radiation_type CuK\a
_diffrn_radiation_wavelength 1.54184
_diffrn_reflns_av_R_equivalents 0.0454
_diffrn_reflns_av_sigmaI/netI 0.0250
_diffrn_reflns_limit_h_max 14
_diffrn_reflns_limit_h_min -14
_diffrn_reflns_limit_k_max 12
_diffrn_reflns_limit_k_min -12
_diffrn_reflns_limit_l_max 17
_diffrn_reflns_limit_l_min -16
_diffrn_reflns_number 15204
_diffrn_reflns_theta_full 77.21
_diffrn_reflns_theta_max 77.21
_diffrn_reflns_theta_min 4.23
_diffrn_standards_decay_% 0
_diffrn_standards_interval_count 0
_diffrn_standards_interval_time 0
_diffrn_standards_number 0
_exptl_absorpt_coefficient_mu 4.782
_exptl_absorpt_correction_T_max 0.7960
_exptl_absorpt_correction_T_min 0.3810
_exptl_absorpt_correction_type multi-scan
_exptl_absorpt_process_details '(CrysAlis PRO; Agilent, 2010)'
_exptl_crystal_colour brown
_exptl_crystal_density_diffrn 1.713
_exptl_crystal_density_method 'not measured'
_exptl_crystal_description plate
_exptl_crystal_F_000 710
_exptl_crystal_size_max 0.25
_exptl_crystal_size_mid 0.20
_exptl_crystal_size_min 0.05
_refine_diff_density_max 0.945
_refine_diff_density_min -1.086
_refine_ls_extinction_method none
_refine_ls_goodness_of_fit_ref 1.099
_refine_ls_hydrogen_treatment constr
_refine_ls_matrix_type full
_refine_ls_number_parameters 240
_refine_ls_number_reflns 2888
_refine_ls_number_restraints 69
_refine_ls_restrained_S_all 1.095
_refine_ls_R_factor_all 0.0773
_refine_ls_R_factor_gt 0.0739
_refine_ls_shift/su_max 0.001
_refine_ls_shift/su_mean 0.001
_refine_ls_structure_factor_coef Fsqd
_refine_ls_weighting_details 'calc w=1/[\s^2^(Fo^2^)+(0.0348P)^2^+6.8305P] where P=(Fo^2^+2Fc^2^)/3'
_refine_ls_weighting_scheme calc
_refine_ls_wR_factor_gt 0.1552
_refine_ls_wR_factor_ref 0.1572
_reflns_number_gt 2670
_reflns_number_total 2888
_reflns_threshold_expression I>2\s(I)
_cod_data_source_file pv2510.cif
_cod_data_source_block I
_cod_original_cell_volume 1384.05(10)
_cod_original_sg_symbol_H-M 'P 21/c'
_cod_database_code 2233960
_cod_database_fobs_code 2233960

loop_
_symmetry_equiv_pos_as_xyz
'x, y, z'
'-x, y+1/2, -z+1/2'
'-x, -y, -z'
'x, -y-1/2, z-1/2'

loop_
_atom_site_type_symbol
_atom_site_label
_atom_site_fract_x
_atom_site_fract_y
_atom_site_fract_z
_atom_site_U_iso_or_equiv
_atom_site_adp_type
_atom_site_calc_flag
_atom_site_refinement_flags
_atom_site_occupancy
_atom_site_symmetry_multiplicity
_atom_site_disorder_assembly
_atom_site_disorder_group
Br Br1 0.76797(9) 0.77617(9) 1.04687(5) 0.0814(3) Uani d . 1 1 . .
Cu Cu 0.5000 0.5000 0.5000 0.0580(4) Uani d S 1 2 . .
O O1 0.6132(4) 0.4554(4) 0.6397(3) 0.0516(9) Uani d . 1 1 A .
N N1 0.4092(6) 0.6384(7) 0.5544(5) 0.0423(15) Uani d PD 0.677(4) 1 A 1
C C1 0.2833(4) 0.6955(5) 0.4909(3) 0.0474(19) Uani d PGD 0.677(4) 1 A 1
C C2 0.1801(5) 0.6389(5) 0.5059(4) 0.048(2) Uani d PG 0.677(4) 1 A 1
H H2 0.1940 0.5711 0.5596 0.057 Uiso calc PR 0.677(4) 1 A 1
C C3 0.0565(4) 0.6817(6) 0.4421(5) 0.060(4) Uani d PG 0.677(4) 1 A 1
H H3 -0.0141 0.6431 0.4523 0.071 Uiso calc PR 0.677(4) 1 A 1
C C4 0.0361(3) 0.7810(6) 0.3635(4) 0.059(3) Uani d PG 0.677(4) 1 A 1
H H4 -0.0484 0.8102 0.3199 0.071 Uiso calc PR 0.677(4) 1 A 1
C C5 0.1393(3) 0.8375(4) 0.3486(3) 0.052(2) Uani d PG 0.677(4) 1 A 1
C C6 0.2629(3) 0.7947(4) 0.4123(3) 0.048(2) Uani d PG 0.677(4) 1 A 1
C C7 0.3661(4) 0.8513(6) 0.3974(5) 0.061(3) Uani d PG 0.677(4) 1 A 1
H H7 0.4505 0.8220 0.4409 0.074 Uiso calc PR 0.677(4) 1 A 1
C C8 0.3457(5) 0.9505(7) 0.3187(5) 0.105(6) Uani d PG 0.677(4) 1 A 1
H H8 0.4162 0.9892 0.3085 0.126 Uiso calc PR 0.677(4) 1 A 1
C C9 0.2221(6) 0.9933(6) 0.2550(5) 0.087(4) Uani d PG 0.677(4) 1 A 1
H H9 0.2081 1.0612 0.2012 0.105 Uiso calc PR 0.677(4) 1 A 1
C C10 0.1189(5) 0.9368(6) 0.2699(4) 0.067(3) Uani d PG 0.677(4) 1 A 1
H H10 0.0344 0.9660 0.2263 0.080 Uiso calc PR 0.677(4) 1 A 1
C C11 0.4702(8) 0.7009(8) 0.6474(5) 0.093(3) Uani d D 1 1 . .
H H11 0.4358 0.7870 0.6578 0.112 Uiso calc PR 0.677(4) 1 A 1
H H11' 0.4023 0.7389 0.6619 0.112 Uiso calc PR 0.323(4) 1 A 2
C C12 0.5819(5) 0.6516(6) 0.7332(4) 0.0497(13) Uani d . 1 1 A .
C C13 0.6202(6) 0.7242(7) 0.8301(4) 0.0550(14) Uani d . 1 1 . .
H H13 0.5769 0.8070 0.8342 0.066 Uiso calc R 1 1 A .
C C14 0.7192(6) 0.6753(6) 0.9174(4) 0.0558(15) Uani d . 1 1 A .
C C15 0.7818(6) 0.5521(6) 0.9132(4) 0.0587(16) Uani d . 1 1 . .
H H15 0.8495 0.5177 0.9752 0.070 Uiso calc R 1 1 A .
C C16 0.7455(5) 0.4806(6) 0.8195(4) 0.0494(13) Uani d . 1 1 A .
H H16 0.7891 0.3972 0.8172 0.059 Uiso calc R 1 1 . .
C C17 0.6444(5) 0.5287(5) 0.7260(4) 0.0430(11) Uani d . 1 1 . .
N N1' 0.4581(13) 0.6949(12) 0.5452(7) 0.037(3) Uani d PDU 0.323(4) 1 A 2
C C1' 0.3748(7) 0.7905(10) 0.4624(7) 0.043(3) Uani d PGDU 0.323(4) 1 A 2
C C2' 0.4313(8) 0.8883(12) 0.4206(9) 0.053(5) Uani d PGU 0.323(4) 1 A 2
H H2' 0.5218 0.8950 0.4478 0.064 Uiso calc PR 0.323(4) 1 A 2
C C3' 0.3554(10) 0.9763(12) 0.3393(10) 0.046(5) Uani d PGU 0.323(4) 1 A 2
H H3' 0.3940 1.0431 0.3108 0.056 Uiso calc PR 0.323(4) 1 A 2
C C4' 0.2231(10) 0.9664(11) 0.2996(8) 0.069(6) Uani d PGU 0.323(4) 1 A 2
H H4' 0.1712 1.0265 0.2440 0.083 Uiso calc PR 0.323(4) 1 A 2
C C5' 0.1666(7) 0.8686(9) 0.3413(6) 0.060(6) Uani d PGU 0.323(4) 1 A 2
C C6' 0.2424(7) 0.7807(7) 0.4227(6) 0.051(6) Uani d PGU 0.323(4) 1 A 2
C C7' 0.1859(9) 0.6829(10) 0.4644(9) 0.042(4) Uani d PGU 0.323(4) 1 A 2
H H7' 0.2378 0.6228 0.5200 0.050 Uiso calc PR 0.323(4) 1 A 2
C C8' 0.0536(10) 0.6731(13) 0.4248(11) 0.082(12) Uani d PGU 0.323(4) 1 A 2
H H8' 0.0149 0.6062 0.4533 0.099 Uiso calc PR 0.323(4) 1 A 2
C C9' -0.0223(7) 0.7610(14) 0.3434(11) 0.063(6) Uani d PGU 0.323(4) 1 A 2
H H9' -0.1128 0.7543 0.3163 0.075 Uiso calc PR 0.323(4) 1 A 2
C C10' 0.0342(7) 0.8588(12) 0.3017(9) 0.067(5) Uani d PGU 0.323(4) 1 A 2
H H10' -0.0177 0.9189 0.2461 0.080 Uiso calc PR 0.323(4) 1 A 2

loop_
_atom_site_aniso_label
_atom_site_aniso_U_11
_atom_site_aniso_U_22
_atom_site_aniso_U_33
_atom_site_aniso_U_12
_atom_site_aniso_U_13
_atom_site_aniso_U_23
Br1 0.1176(7) 0.0740(5) 0.0377(3) -0.0287(5) 0.0164(4) -0.0103(3)
Cu 0.0604(7) 0.0622(8) 0.0352(6) 0.0314(6) 0.0028(5) -0.0068(5)
O1 0.053(2) 0.053(2) 0.0371(18) 0.0147(18) 0.0062(16) -0.0025(16)
N1 0.042(4) 0.035(3) 0.041(3) 0.001(3) 0.008(3) -0.003(3)
C1 0.049(5) 0.046(4) 0.044(4) 0.006(4) 0.016(4) -0.014(3)
C2 0.044(4) 0.044(5) 0.058(5) -0.001(4) 0.023(4) -0.003(4)
C3 0.037(5) 0.052(6) 0.083(7) -0.003(4) 0.017(5) -0.024(6)
C4 0.048(6) 0.047(5) 0.070(6) 0.003(4) 0.011(5) -0.018(5)
C5 0.042(5) 0.045(4) 0.050(5) 0.014(4) 0.001(4) -0.011(4)
C6 0.039(4) 0.053(6) 0.043(5) 0.018(4) 0.007(4) -0.010(4)
C7 0.045(5) 0.074(7) 0.070(6) 0.021(5) 0.028(5) 0.020(5)
C8 0.100(12) 0.104(12) 0.104(11) 0.032(9) 0.035(9) 0.057(10)
C9 0.078(8) 0.093(9) 0.089(9) 0.026(7) 0.032(7) 0.041(8)
C10 0.063(6) 0.062(6) 0.058(5) 0.023(5) 0.008(5) 0.002(5)
C11 0.099(6) 0.098(6) 0.050(4) 0.062(5) -0.002(4) -0.022(4)
C12 0.050(3) 0.055(3) 0.038(3) 0.008(3) 0.012(2) -0.004(2)
C13 0.061(4) 0.055(3) 0.045(3) -0.003(3) 0.018(3) -0.006(3)
C14 0.070(4) 0.051(3) 0.035(3) -0.017(3) 0.010(3) 0.000(2)
C15 0.067(4) 0.050(3) 0.040(3) -0.016(3) 0.003(3) 0.009(2)
C16 0.050(3) 0.042(3) 0.044(3) -0.006(2) 0.006(2) 0.009(2)
C17 0.044(3) 0.045(3) 0.036(2) 0.000(2) 0.012(2) 0.002(2)
N1' 0.038(6) 0.024(5) 0.040(6) 0.001(5) 0.005(5) -0.006(5)
C1' 0.052(7) 0.043(7) 0.034(6) 0.010(6) 0.018(6) 0.002(5)
C2' 0.062(9) 0.049(8) 0.054(8) 0.013(7) 0.029(7) 0.007(6)
C3' 0.053(9) 0.040(8) 0.053(8) 0.013(7) 0.029(7) 0.005(7)
C4' 0.083(10) 0.073(10) 0.057(9) 0.015(8) 0.036(8) -0.008(7)
C5' 0.063(9) 0.067(10) 0.051(9) 0.013(8) 0.023(7) -0.007(7)
C6' 0.056(9) 0.044(9) 0.051(9) 0.001(7) 0.019(8) 0.000(7)
C7' 0.035(7) 0.030(7) 0.060(8) -0.006(5) 0.020(6) -0.002(6)
C8' 0.075(15) 0.083(15) 0.084(13) -0.007(9) 0.029(9) 0.011(9)
C9' 0.053(9) 0.055(9) 0.072(9) 0.002(7) 0.017(7) -0.010(7)
C10' 0.070(9) 0.057(8) 0.064(8) 0.010(7) 0.017(7) -0.010(7)

loop_
_atom_type_symbol
_atom_type_description
_atom_type_scat_dispersion_real
_atom_type_scat_dispersion_imag
_atom_type_scat_source
C C 0.0181 0.0091 'International Tables Vol C Tables 4.2.6.8 and 6.1.1.4'
H H 0.0000 0.0000 'International Tables Vol C Tables 4.2.6.8 and 6.1.1.4'
N N 0.0311 0.0180 'International Tables Vol C Tables 4.2.6.8 and 6.1.1.4'
O O 0.0492 0.0322 'International Tables Vol C Tables 4.2.6.8 and 6.1.1.4'
Cu Cu -1.9646 0.5888 'International Tables Vol C Tables 4.2.6.8 and 6.1.1.4'
Br Br -0.6763 1.2805 'International Tables Vol C Tables 4.2.6.8 and 6.1.1.4'

loop_
_geom_angle_atom_site_label_1
_geom_angle_atom_site_label_2
_geom_angle_atom_site_label_3
_geom_angle_site_symmetry_1
_geom_angle_site_symmetry_3
_geom_angle
O1 Cu O1 . 3_666 180.0000(10)
O1 Cu N1 . . 90.7(2)
O1 Cu N1 3_666 . 89.3(2)
O1 Cu N1 . 3_666 89.3(2)
O1 Cu N1 3_666 3_666 90.7(2)
N1 Cu N1 . 3_666 180.0000(10)
O1 Cu N1' . . 92.5(3)
O1 Cu N1' 3_666 . 87.5(3)
N1 Cu N1' 3_666 . 156.9(4)
O1 Cu N1' . 3_666 87.5(3)
O1 Cu N1' 3_666 3_666 92.5(3)
N1 Cu N1' . 3_666 156.9(4)
N1' Cu N1' . 3_666 180.000(2)
C17 O1 Cu . . 129.3(3)
C11 N1 C1 . . 114.5(6)
C11 N1 Cu . . 120.7(5)
C1 N1 Cu . . 124.0(4)
C2 C1 C6 . . 120.0
C2 C1 N1 . . 117.3(4)
C6 C1 N1 . . 122.5(4)
C3 C2 C1 . . 120.0
C3 C2 H2 . . 120.0
C1 C2 H2 . . 120.0
C2 C3 C4 . . 120.0
C2 C3 H3 . . 120.0
C4 C3 H3 . . 120.0
C5 C4 C3 . . 120.0
C5 C4 H4 . . 120.0
C3 C4 H4 . . 120.0
C4 C5 C6 . . 120.0
C4 C5 C10 . . 120.0
C6 C5 C10 . . 120.0
C7 C6 C5 . . 120.0
C7 C6 C1 . . 120.0
C5 C6 C1 . . 120.0
C6 C7 C8 . . 120.0
C6 C7 H7 . . 120.0
C8 C7 H7 . . 120.0
C9 C8 C7 . . 120.0
C9 C8 H8 . . 120.0
C7 C8 H8 . . 120.0
C10 C9 C8 . . 120.0
C10 C9 H9 . . 120.0
C8 C9 H9 . . 120.0
C9 C10 C5 . . 120.0
C9 C10 H10 . . 120.0
C5 C10 H10 . . 120.0
N1 C11 C12 . . 126.5(6)
N1' C11 C12 . . 121.7(7)
N1 C11 H11 . . 116.7
N1' C11 H11 . . 108.6
C12 C11 H11 . . 116.7
N1 C11 H11' . . 102.9
N1' C11 H11' . . 119.2
C12 C11 H11' . . 119.2
C17 C12 C13 . . 120.7(5)
C17 C12 C11 . . 122.1(5)
C13 C12 C11 . . 116.9(5)
C14 C13 C12 . . 119.8(6)
C14 C13 H13 . . 120.1
C12 C13 H13 . . 120.1
C13 C14 C15 . . 120.8(5)
C13 C14 Br1 . . 118.6(5)
C15 C14 Br1 . . 120.6(4)
C16 C15 C14 . . 120.0(5)
C16 C15 H15 . . 120.0
C14 C15 H15 . . 120.0
C15 C16 C17 . . 121.3(6)
C15 C16 H16 . . 119.4
C17 C16 H16 . . 119.4
O1 C17 C12 . . 124.0(5)
O1 C17 C16 . . 118.5(5)
C12 C17 C16 . . 117.4(5)
C11 N1' C1' . . 122.6(9)
C11 N1' Cu . . 114.1(7)
C1' N1' Cu . . 118.7(7)
C2' C1' C6' . . 120.0
C2' C1' N1' . . 118.5(8)
C6' C1' N1' . . 121.4(8)
C3' C2' C1' . . 120.0
C3' C2' H2' . . 120.0
C1' C2' H2' . . 120.0
C2' C3' C4' . . 120.0
C2' C3' H3' . . 120.0
C4' C3' H3' . . 120.0
C3' C4' C5' . . 120.0
C3' C4' H4' . . 120.0
C5' C4' H4' . . 120.0
C6' C5' C4' . . 120.0
C6' C5' C10' . . 120.0
C4' C5' C10' . . 120.0
C7' C6' C5' . . 120.0
C7' C6' C1' . . 120.0
C5' C6' C1' . . 120.0
C6' C7' C8' . . 120.0
C6' C7' H7' . . 120.0
C8' C7' H7' . . 120.0
C7' C8' C9' . . 120.0
C7' C8' H8' . . 120.0
C9' C8' H8' . . 120.0
C8' C9' C10' . . 120.0
C8' C9' H9' . . 120.0
C10' C9' H9' . . 120.0
C9' C10' C5' . . 120.0
C9' C10' H10' . . 120.0
C5' C10' H10' . . 120.0

loop_
_geom_bond_atom_site_label_1
_geom_bond_atom_site_label_2
_geom_bond_site_symmetry_2
_geom_bond_distance
Br1 C14 . 1.905(6)
Cu O1 . 1.883(3)
Cu O1 3_666 1.883(3)
Cu N1 . 2.010(6)
Cu N1 3_666 2.010(6)
Cu N1' . 2.085(11)
Cu N1' 3_666 2.085(11)
O1 C17 . 1.302(6)
N1 C11 . 1.328(8)
N1 C1 . 1.455(6)
C1 C2 . 1.3900
C1 C6 . 1.3900
C2 C3 . 1.3900
C2 H2 . 0.9500
C3 C4 . 1.3900
C3 H3 . 0.9500
C4 C5 . 1.3900
C4 H4 . 0.9500
C5 C6 . 1.3900
C5 C10 . 1.3900
C6 C7 . 1.3900
C7 C8 . 1.3900
C7 H7 . 0.9500
C8 C9 . 1.3900
C8 H8 . 0.9500
C9 C10 . 1.3900
C9 H9 . 0.9500
C10 H10 . 0.9500
C11 N1' . 1.363(10)
C11 C12 . 1.424(8)
C11 H11 . 0.9500
C11 H11' . 0.9500
C12 C17 . 1.402(7)
C12 C13 . 1.410(7)
C13 C14 . 1.359(8)
C13 H13 . 0.9500
C14 C15 . 1.394(9)
C15 C16 . 1.371(8)
C15 H15 . 0.9500
C16 C17 . 1.415(7)
C16 H16 . 0.9500
N1' C1' . 1.472(9)
C1' C2' . 1.3900
C1' C6' . 1.3900
C2' C3' . 1.3900
C2' H2' . 0.9500
C3' C4' . 1.3900
C3' H3' . 0.9500
C4' C5' . 1.3900
C4' H4' . 0.9500
C5' C6' . 1.3900
C5' C10' . 1.3900
C6' C7' . 1.3900
C7' C8' . 1.3900
C7' H7' . 0.9500
C8' C9' . 1.3900
C8' H8' . 0.9500
C9' C10' . 1.3900
C9' H9' . 0.9500
C10' H10' . 0.9500

loop_
_geom_torsion_atom_site_label_1
_geom_torsion_atom_site_label_2
_geom_torsion_atom_site_label_3
_geom_torsion_atom_site_label_4
_geom_torsion_site_symmetry_1
_geom_torsion
N1 Cu O1 C17 . -22.5(5)
N1 Cu O1 C17 3_666 157.5(5)
N1' Cu O1 C17 . 0.6(6)
N1' Cu O1 C17 3_666 -179.4(6)
O1 Cu N1 C11 . 27.1(7)
O1 Cu N1 C11 3_666 -152.9(7)
N1' Cu N1 C11 . -67.6(7)
N1' Cu N1 C11 3_666 112.4(7)
O1 Cu N1 C1 . -163.7(6)
O1 Cu N1 C1 3_666 16.3(6)
N1' Cu N1 C1 . 101.7(10)
N1' Cu N1 C1 3_666 -78.3(10)
C11 N1 C1 C2 . -89.0(7)
Cu N1 C1 C2 . 101.2(5)
C11 N1 C1 C6 . 96.0(8)
Cu N1 C1 C6 . -73.9(6)
C6 C1 C2 C3 . 0.0
N1 C1 C2 C3 . -175.2(5)
C1 C2 C3 C4 . 0.0
C2 C3 C4 C5 . 0.0
C3 C4 C5 C6 . 0.0
C3 C4 C5 C10 . 180.0
C4 C5 C6 C7 . 180.0
C10 C5 C6 C7 . 0.0
C4 C5 C6 C1 . 0.0
C10 C5 C6 C1 . 180.0
C2 C1 C6 C7 . 180.0
N1 C1 C6 C7 . -5.0(5)
C2 C1 C6 C5 . 0.0
N1 C1 C6 C5 . 175.0(5)
C5 C6 C7 C8 . 0.0
C1 C6 C7 C8 . 180.0
C6 C7 C8 C9 . 0.0
C7 C8 C9 C10 . 0.0
C8 C9 C10 C5 . 0.0
C4 C5 C10 C9 . 180.0
C6 C5 C10 C9 . 0.0
C1 N1 C11 N1' . -97.8(10)
Cu N1 C11 N1' . 72.5(9)
C1 N1 C11 C12 . 167.1(8)
Cu N1 C11 C12 . -22.6(13)
N1 C11 C12 C17 . 2.5(14)
N1' C11 C12 C17 . -40.5(13)
N1 C11 C12 C13 . -171.2(9)
N1' C11 C12 C13 . 145.8(9)
C17 C12 C13 C14 . 0.5(9)
C11 C12 C13 C14 . 174.3(7)
C12 C13 C14 C15 . -1.6(9)
C12 C13 C14 Br1 . -179.9(5)
C13 C14 C15 C16 . 1.6(9)
Br1 C14 C15 C16 . 179.9(5)
C14 C15 C16 C17 . -0.5(9)
Cu O1 C17 C12 . 10.2(8)
Cu O1 C17 C16 . -171.3(4)
C13 C12 C17 O1 . 179.1(6)
C11 C12 C17 O1 . 5.6(10)
C13 C12 C17 C16 . 0.6(8)
C11 C12 C17 C16 . -172.9(7)
C15 C16 C17 O1 . -179.2(5)
C15 C16 C17 C12 . -0.6(8)
N1 C11 N1' C1' . 95.6(15)
C12 C11 N1' C1' . -154.6(10)
N1 C11 N1' Cu . -60.0(8)
C12 C11 N1' Cu . 49.8(13)
O1 Cu N1' C11 . -27.8(9)
O1 Cu N1' C11 3_666 152.2(9)
N1 Cu N1' C11 . 58.1(7)
N1 Cu N1' C11 3_666 -121.9(7)
O1 Cu N1' C1' . 175.5(9)
O1 Cu N1' C1' 3_666 -4.5(9)
N1 Cu N1' C1' . -98.5(14)
N1 Cu N1' C1' 3_666 81.5(14)
C11 N1' C1' C2' . 111.9(12)
Cu N1' C1' C2' . -93.5(9)
C11 N1' C1' C6' . -70.8(15)
Cu N1' C1' C6' . 83.8(10)
C6' C1' C2' C3' . 0.0
N1' C1' C2' C3' . 177.3(9)
C1' C2' C3' C4' . 0.0
C2' C3' C4' C5' . 0.0
C3' C4' C5' C6' . 0.0
C3' C4' C5' C10' . 180.0
C4' C5' C6' C7' . 180.0
C10' C5' C6' C7' . 0.0
C4' C5' C6' C1' . 0.0
C10' C5' C6' C1' . 180.0
C2' C1' C6' C7' . 180.0
N1' C1' C6' C7' . 2.8(9)
C2' C1' C6' C5' . 0.0
N1' C1' C6' C5' . -177.2(9)
C5' C6' C7' C8' . 0.0
C1' C6' C7' C8' . 180.0
C6' C7' C8' C9' . 0.0
C7' C8' C9' C10' . 0.0
C8' C9' C10' C5' . 0.0
C6' C5' C10' C9' . 0.0
C4' C5' C10' C9' . 180.0
